data_2010820
loop_
_publ_author_name
'Greenberg, Mark'
'Shteiman, Vitaly'
'Kaftory, Menahem'

_publ_section_title
;2,4,6-Tris(methylthio)-1,3,5-triazine,
 3-methyl-4,6-bis(methylthio)-1,3,5-triazine-2(3<i>H</i>)-thione,
 1,3-dimethyl-4-methylthio-1,3,5-triazine-2,6(1<i>H</i>,3<i>H</i>)-dithione
 and
 1,3,5-trimethyl-1,3,5-triazine-2,4,6(1<i>H</i>,3<i>H</i>,5<i>H</i>)-trithione
;
_journal_issue 4
_journal_name_full 'Acta Crystallographica Section C'
_journal_page_first 465
_journal_page_last 468
_journal_paper_doi 10.1107/S0108270100000214
_journal_volume 56
_journal_year 2000
_chemical_formula_sum 'C6 H9 N3 S3'
_chemical_formula_weight 219.34
_chemical_name_common SSS
_chemical_name_systematic
;
 2,4,6-Tris(methylthio)-1,3,5-triazine
;
_space_group_IT_number 176
_symmetry_cell_setting hexagonal
_symmetry_space_group_name_Hall '-P 6c'
_symmetry_space_group_name_H-M 'P 63/m'
_audit_creation_method SHELXL-97
_cell_angle_alpha 90.00
_cell_angle_beta 90.00
_cell_angle_gamma 120.00
_cell_formula_units_Z 2
_cell_length_a 8.898(2)
_cell_length_b 8.898(2)
_cell_length_c 6.947(2)
_cell_measurement_reflns_used 25
_cell_measurement_temperature 293(2)
_cell_measurement_theta_max 12.0
_cell_measurement_theta_min 2.6
_cell_volume 476.3(2)
_computing_cell_refinement 'Philips PW 1100/20'
_computing_data_collection 'Philips PW 1100/20 (Philips, 1973)'
_computing_data_reduction ' PROCN (Hornstra & Stubbe, 1973; Goldberg, 1990)'
_computing_molecular_graphics 'ORTEPII (Johnson, 1976) and TEXSAN  (Molecular Structure Corporation, 1995'
_computing_publication_material 'WORD (Microsoft, 1998)'
_computing_structure_refinement 'SHELXL97 (Sheldrick, 1997)'
_computing_structure_solution 'SHELXS97 (Sheldrick, 1997)'
_diffrn_ambient_temperature 293(2)
_diffrn_measured_fraction_theta_full .997
_diffrn_measured_fraction_theta_max .997
_diffrn_measurement_device_type 'PHILIPS PW 1100 four-circle diffractometer'
_diffrn_measurement_method \w/2\q
_diffrn_radiation_monochromator graphite
_diffrn_radiation_source 'fine-focus sealed tube'
_diffrn_radiation_type MoK\a
_diffrn_radiation_wavelength .71070
_diffrn_reflns_av_R_equivalents .0841
_diffrn_reflns_av_sigmaI/netI .0626
_diffrn_reflns_limit_h_max 10
_diffrn_reflns_limit_h_min 0
_diffrn_reflns_limit_k_max 9
_diffrn_reflns_limit_k_min -10
_diffrn_reflns_limit_l_max 0
_diffrn_reflns_limit_l_min -8
_diffrn_reflns_number 1053
_diffrn_reflns_theta_full 25.01
_diffrn_reflns_theta_max 25.01
_diffrn_reflns_theta_min 2.64
_diffrn_standards_decay_% none
_diffrn_standards_interval_time '120 min'
_diffrn_standards_number 3
_exptl_absorpt_coefficient_mu .726
_exptl_absorpt_correction_type none
_exptl_crystal_colour colourless
_exptl_crystal_density_diffrn 1.529
_exptl_crystal_density_method 'not measured'
_exptl_crystal_description 'hexagonal prism'
_exptl_crystal_F_000 228
_exptl_crystal_size_max .20
_exptl_crystal_size_mid .14
_exptl_crystal_size_min .12
_refine_diff_density_max .227
_refine_diff_density_min -.197
_refine_ls_extinction_coef .033(6)
_refine_ls_extinction_method 'SHELXL97 (Sheldrick, 1997)'
_refine_ls_goodness_of_fit_ref 1.029
_refine_ls_hydrogen_treatment refxyz
_refine_ls_matrix_type full
_refine_ls_number_parameters 31
_refine_ls_number_reflns 313
_refine_ls_number_restraints 0
_refine_ls_restrained_S_all 1.029
_refine_ls_R_factor_all .0641
_refine_ls_R_factor_gt .0337
_refine_ls_shift/su_max .000
_refine_ls_shift/su_mean .000
_refine_ls_structure_factor_coef Fsqd
_refine_ls_weighting_details 'calc w = 1/[\s^2^(Fo^2^)+(0.0324P)^2^+0.0347P] where P=(Fo^2^+2Fc^2^)/3'
_refine_ls_weighting_scheme calc
_refine_ls_wR_factor_ref .0879
_reflns_number_gt 226
_reflns_number_total 313
_reflns_threshold_expression I>2\s(I)
_cod_data_source_file jz1377.cif
_cod_data_source_block I
_cod_database_code 2010820

loop_
_symmetry_equiv_pos_as_xyz
'x, y, z'
'-y, x-y, z'
'-x+y, -x, z'
'-x, -y, z+1/2'
'y, -x+y, z+1/2'
'x-y, x, z+1/2'
'-x, -y, -z'
'y, -x+y, -z'
'x-y, x, -z'
'x, y, -z-1/2'
'-y, x-y, -z-1/2'
'-x+y, -x, -z-1/2'

loop_
_atom_site_label
_atom_site_fract_x
_atom_site_fract_y
_atom_site_fract_z
_atom_site_U_iso_or_equiv
_atom_site_adp_type
_atom_site_calc_flag
_atom_site_refinement_flags
_atom_site_occupancy
_atom_site_disorder_assembly
_atom_site_disorder_group
_atom_site_type_symbol
S1 .38593(13) .12173(12) .2500 .0448(4) Uani d S 1 . . S
N1 .0500(4) -.1246(4) .2500 .0367(9) Uani d S 1 . . N
C1 .3932(6) -.0766(6) .2500 .0504(13) Uani d S 1 . . C
C2 .1621(5) .0458(5) .2500 .0353(11) Uani d S 1 . . C
H1 .331(4) -.148(4) .140(4) .053 Uiso d . 1 . . H
H2 .509(7) -.044(6) .2500 .053 Uiso d S 1 . . H

loop_
_atom_site_aniso_label
_atom_site_aniso_U_11
_atom_site_aniso_U_22
_atom_site_aniso_U_33
_atom_site_aniso_U_12
_atom_site_aniso_U_13
_atom_site_aniso_U_23
S1 .0283(6) .0336(6) .0707(8) .0142(5) .000 .000
N1 .034(2) .0327(18) .0452(19) .0175(16) .000 .000
C1 .031(2) .038(2) .084(4) .018(2) .000 .000
C2 .032(2) .036(2) .037(2) .0171(19) .000 .000

loop_
_atom_type_symbol
_atom_type_description
_atom_type_scat_dispersion_real
_atom_type_scat_dispersion_imag
_atom_type_scat_source
C C .0033 .0016 'International Tables Vol C Tables 4.2.6.8 and 6.1.1.4'
N N .0061 .0033 'International Tables Vol C Tables 4.2.6.8 and 6.1.1.4'
S S .1246 .1234 'International Tables Vol C Tables 4.2.6.8 and 6.1.1.4'
H H .0000 .0000 'International Tables Vol C Tables 4.2.6.8 and 6.1.1.4'

loop_
_geom_angle_atom_site_label_1
_geom_angle_atom_site_label_2
_geom_angle_atom_site_label_3
_geom_angle_site_symmetry_1
_geom_angle_site_symmetry_3
_geom_angle
C2 S1 C1 . . 102.3(2)
C2 N1 C2 . 3 112.8(5)
N1 C2 S1 . . 119.8(3)
N1 C2 S1 2 . 112.9(3)
S1 C1 H1 . . 110.9(18)
S1 C1 H2 . . 106(3)
N1 C2 N1 . 2 127.2(5)
H1 C1 H2 . . 112(2)

loop_
_geom_bond_atom_site_label_1
_geom_bond_atom_site_label_2
_geom_bond_site_symmetry_2
_geom_bond_distance
_geom_bond_publ_flag
S1 C2 . 1.754(4) ?
S1 C1 . 1.798(5) ?
N1 C2 . 1.335(5) ?
N1 C2 3 1.344(5) ?
C1 H1 . .97(3) ?
C1 H2 . .92(5) ?
C2 N1 2 1.344(5) ?
